data_4066589
loop_
_publ_author_name
'Nievas, \'Angel'
'Medel, Mar\'ia'
'Hern\'andez, Elisa'
'Delgado, Esther'
'Mart\'in, Avelino'
'Casado, Carmen M.'
'Alonso, Beatriz'

_publ_section_title
;
 Redox-Active Heterometallic Ferrocenylalkynyl Carbosilane Dendrimers
 Incorporating Os3(CO)10Clusters
;
_journal_issue 19
_journal_name_full Organometallics
_journal_page_first 4291
_journal_paper_doi 10.1021/om100537k
_journal_volume 29
_journal_year 2010
_chemical_compound_source 'synthesis as described'
_chemical_formula_moiety 'C27 H18 Fe1 O10 Os3 Si1'
_chemical_formula_sum 'C27 H18 Fe O10 Os3 Si'
_chemical_formula_weight 1156.95
_chemical_name_systematic
;
 ?
;
_space_group_IT_number 15
_symmetry_cell_setting monoclinic
_symmetry_Int_Tables_number 15
_symmetry_space_group_name_Hall '-C 2yc'
_symmetry_space_group_name_H-M 'C 1 2/c 1'
_atom_sites_solution_hydrogens geom
_atom_sites_solution_primary direct
_atom_sites_solution_secondary difmap
_audit_conform_dict_location ftp://ftp.iucr.org/pub/cif_core.dic
_audit_conform_dict_name cif_core.dic
_audit_conform_dict_version 2.4
_audit_creation_date 2009-12-05
_audit_creation_method 'WinGX routine CIF_UPDATE'
_cell_angle_alpha 90
_cell_angle_beta 98.608(15)
_cell_angle_gamma 90
_cell_formula_units_Z 8
_cell_length_a 40.583(12)
_cell_length_b 11.9443(17)
_cell_length_c 12.891(2)
_cell_measurement_reflns_used 159
_cell_measurement_temperature 200(2)
_cell_measurement_theta_max 20
_cell_measurement_theta_min 3
_cell_measurement_wavelength 0.71073
_cell_volume 6178(2)
_computing_cell_refinement 'Dirax/lsq (Duisenberg & Schreurs, 1989-2000)'
_computing_data_collection 'Collect (Bruker AXS BV, 1997-2004)'
_computing_data_reduction 'EvalCCD (Duisenberg & Schreurs 1990-2000)'
_computing_molecular_graphics 'Ortep-3 for Windows (Farrugia, 1997)'
_computing_publication_material 'WinGX publication routines (Farrugia, 1999)'
_computing_structure_refinement 'SHELXL-97 (Sheldrick, 2008)'
_computing_structure_solution 'SHELXS-97 (Sheldrick, 2008)'
_diffrn_ambient_temperature 200(2)
_diffrn_detector 'CCD plate'
_diffrn_detector_area_resol_mean 9
_diffrn_measured_fraction_theta_full 0.997
_diffrn_measured_fraction_theta_max 0.997
_diffrn_measurement_device '95mm CCD camera on \k-goniostat'
_diffrn_measurement_device_type KappaCCD
_diffrn_measurement_method 'CCD rotation images, thick slices'
_diffrn_orient_matrix_type X=UH
_diffrn_orient_matrix_UB_11 0.01
_diffrn_orient_matrix_UB_12 0
_diffrn_orient_matrix_UB_13 0
_diffrn_orient_matrix_UB_21 0
_diffrn_orient_matrix_UB_22 0.01
_diffrn_orient_matrix_UB_23 0
_diffrn_orient_matrix_UB_31 0
_diffrn_orient_matrix_UB_32 0
_diffrn_orient_matrix_UB_33 0.01
_diffrn_radiation_monochromator graphite
_diffrn_radiation_probe x-ray
_diffrn_radiation_type MoK\a
_diffrn_radiation_wavelength 0.71073
_diffrn_reflns_av_R_equivalents 0.1847
_diffrn_reflns_av_unetI/netI 0.164
_diffrn_reflns_limit_h_max 52
_diffrn_reflns_limit_h_min -52
_diffrn_reflns_limit_k_max 15
_diffrn_reflns_limit_k_min -15
_diffrn_reflns_limit_l_max 16
_diffrn_reflns_limit_l_min -16
_diffrn_reflns_number 57572
_diffrn_reflns_reduction_process
;
 Scaled and merged with Sortav
 R.H. Blessing, (1987) Cryst. Rev. 1, 3-58
 R.H. Blessing, (1989) J. Appl. Cryst. 22, 396-397
;
_diffrn_reflns_theta_full 27.51
_diffrn_reflns_theta_max 27.51
_diffrn_reflns_theta_min 3.05
_diffrn_source 'Enraf Nonius FR590'
_exptl_absorpt_coefficient_mu 12.852
_exptl_absorpt_correction_T_max 0.063
_exptl_absorpt_correction_T_min 0.024
_exptl_absorpt_correction_type multi-scan
_exptl_absorpt_process_details
;
 R.H. Blessing, Acta Cryst. (1995), A51, 33-38
;
_exptl_crystal_colour colourless
_exptl_crystal_density_diffrn 2.488
_exptl_crystal_density_method 'not measured'
_exptl_crystal_description prism
_exptl_crystal_F_000 4224
_exptl_crystal_size_max 0.41
_exptl_crystal_size_mid 0.34
_exptl_crystal_size_min 0.25
_refine_diff_density_max 2.31
_refine_diff_density_min -2.677
_refine_diff_density_rms 0.673
_refine_ls_extinction_coef 0.00031(4)
_refine_ls_extinction_expression Fc^*^=kFc[1+0.001xFc^2^\l^3^/sin(2\q)]^-1/4^
_refine_ls_extinction_method SHELXL
_refine_ls_goodness_of_fit_ref 0.777
_refine_ls_hydrogen_treatment constr
_refine_ls_matrix_type full
_refine_ls_number_parameters 383
_refine_ls_number_reflns 7093
_refine_ls_number_restraints 0
_refine_ls_restrained_S_all 0.777
_refine_ls_R_factor_all 0.1259
_refine_ls_R_factor_gt 0.0616
_refine_ls_shift/su_max 0.001
_refine_ls_shift/su_mean 0
_refine_ls_structure_factor_coef Fsqd
_refine_ls_weighting_details 'calc w=1/[\s^2^(Fo^2^)+(0.1097P)^2^+234.3998P] where P=(Fo^2^+2Fc^2^)/3'
_refine_ls_weighting_scheme calc
_refine_ls_wR_factor_gt 0.1478
_refine_ls_wR_factor_ref 0.1995
_reflns_number_gt 4262
_reflns_number_total 7093
_reflns_threshold_expression >2\s(I)
_cod_data_source_file om100537k_si_001.cif
_cod_data_source_block 6
_cod_original_sg_symbol_H-M 'C 2/c'
_cod_original_formula_sum 'C27 H18 Fe1 O10 Os3 Si1'
_cod_database_code 4066589

loop_
_space_group_symop_operation_xyz
'x, y, z'
'-x, y, -z+1/2'
'x+1/2, y+1/2, z'
'-x+1/2, y+1/2, -z+1/2'
'-x, -y, -z'
'x, -y, z-1/2'
'-x+1/2, -y+1/2, -z'
'x+1/2, -y+1/2, z-1/2'

loop_
_atom_site_label
_atom_site_type_symbol
_atom_site_fract_x
_atom_site_fract_y
_atom_site_fract_z
_atom_site_U_iso_or_equiv
_atom_site_adp_type
_atom_site_occupancy
_atom_site_symmetry_multiplicity
_atom_site_calc_flag
_atom_site_refinement_flags
C1 C 0.1088(5) 0.7015(15) 0.0162(14) 0.044(4) Uani 1 1 d .
C2 C 0.1156(4) 0.7822(15) 0.0955(12) 0.037(4) Uani 1 1 d .
C3 C 0.1459(4) 0.7979(14) 0.1713(14) 0.038(4) Uani 1 1 d .
C4 C 0.1695(5) 0.8198(17) 0.2316(13) 0.050(5) Uani 1 1 d .
C5 C 0.2364(5) 0.7486(19) 0.3379(17) 0.063(6) Uani 1 1 d .
H5A H 0.2267 0.6809 0.3599 0.094 Uiso 1 1 calc R
H5B H 0.2553 0.7689 0.3885 0.094 Uiso 1 1 calc R
H5C H 0.2434 0.737 0.2708 0.094 Uiso 1 1 calc R
C6 C 0.1899(4) 0.891(2) 0.4558(16) 0.062(6) Uani 1 1 d .
H6A H 0.1689 0.8543 0.4566 0.092 Uiso 1 1 calc R
H6B H 0.1871 0.9705 0.4633 0.092 Uiso 1 1 calc R
H6C H 0.2058 0.8641 0.5129 0.092 Uiso 1 1 calc R
C7 C 0.2210(6) 0.993(2) 0.2744(18) 0.074(7) Uani 1 1 d .
H7A H 0.2145 0.9947 0.1997 0.111 Uiso 1 1 calc R
H7B H 0.2449 0.9949 0.2906 0.111 Uiso 1 1 calc R
H7C H 0.2117 1.0562 0.3054 0.111 Uiso 1 1 calc R
C12 C 0.1021(5) 0.9211(15) -0.0803(14) 0.046(4) Uani 1 1 d .
C51 C 0.1283(4) 0.5960(13) 0.0116(13) 0.035(3) Uani 1 1 d .
C52 C 0.1538(6) 0.5517(16) 0.0893(15) 0.056(6) Uani 1 1 d .
H52 H 0.161 0.581 0.1557 0.068 Uiso 1 1 calc R
C53 C 0.1660(5) 0.4544(16) 0.0452(17) 0.061(6) Uani 1 1 d .
H53 H 0.1822 0.4064 0.0792 0.074 Uiso 1 1 calc R
C54 C 0.1502(6) 0.4426(16) -0.0555(17) 0.059(5) Uani 1 1 d .
H54 H 0.1546 0.3873 -0.1024 0.071 Uiso 1 1 calc R
C55 C 0.1262(4) 0.5280(16) -0.0766(15) 0.047(4) Uani 1 1 d .
H55 H 0.1115 0.5373 -0.1387 0.057 Uiso 1 1 calc R
C56 C 0.1804(6) 0.699(2) -0.165(2) 0.080(8) Uani 1 1 d .
H56 H 0.1654 0.72 -0.2236 0.096 Uiso 1 1 calc R
C57 C 0.1860(10) 0.753(2) -0.068(3) 0.099(12) Uani 1 1 d .
H57 H 0.1745 0.8159 -0.0495 0.118 Uiso 1 1 calc R
C58 C 0.2101(8) 0.702(3) -0.006(2) 0.086(9) Uani 1 1 d .
H58 H 0.2192 0.725 0.0612 0.104 Uiso 1 1 calc R
C59 C 0.2204(6) 0.605(2) -0.0606(19) 0.072(7) Uani 1 1 d .
H59 H 0.2365 0.5533 -0.0339 0.087 Uiso 1 1 calc R
C60 C 0.2019(6) 0.604(2) -0.1580(18) 0.076(7) Uani 1 1 d .
H60 H 0.2032 0.551 -0.2102 0.091 Uiso 1 1 calc R
C101 C 0.0619(4) 0.9370(15) 0.1771(14) 0.042(4) Uani 1 1 d .
C102 C 0.0459(6) 1.021(2) -0.0192(17) 0.064(6) Uani 1 1 d .
C103 C 0.1180(6) 1.0393(17) 0.1104(16) 0.053(5) Uani 1 1 d .
C201 C 0.0484(6) 0.5894(16) -0.1062(16) 0.057(5) Uani 1 1 d .
C202 C 0.0185(6) 0.796(2) -0.1179(17) 0.068(6) Uani 1 1 d .
C203 C 0.0765(5) 0.7568(15) -0.2193(16) 0.046(4) Uani 1 1 d .
C301 C 0.0209(5) 0.7144(17) 0.1323(17) 0.054(5) Uani 1 1 d .
C302 C 0.0701(4) 0.5553(17) 0.1433(15) 0.048(4) Uani 1 1 d .
C303 C 0.0826(5) 0.7335(16) 0.2816(15) 0.051(5) Uani 1 1 d .
Fe4 Fe 0.17243(6) 0.5925(2) -0.0443(2) 0.0468(6) Uani 1 1 d .
O12 O 0.1167(3) 0.9425(12) -0.1478(10) 0.055(4) Uani 1 1 d .
O101 O 0.0473(4) 0.9643(12) 0.2427(10) 0.057(3) Uani 1 1 d .
O102 O 0.0247(4) 1.0701(15) -0.0587(12) 0.083(6) Uani 1 1 d .
O103 O 0.1384(4) 1.0926(14) 0.1391(13) 0.074(5) Uani 1 1 d .
O201 O 0.0386(5) 0.5024(15) -0.1232(14) 0.088(5) Uani 1 1 d .
O202 O -0.0085(4) 0.8261(18) -0.1368(12) 0.090(6) Uani 1 1 d .
O203 O 0.0850(5) 0.7634(14) -0.2968(11) 0.078(5) Uani 1 1 d .
O301 O -0.0069(4) 0.7147(15) 0.1269(13) 0.072(5) Uani 1 1 d .
O302 O 0.0703(5) 0.4639(13) 0.1467(13) 0.079(5) Uani 1 1 d .
O303 O 0.0897(4) 0.7458(14) 0.3682(11) 0.070(4) Uani 1 1 d .
Os1 Os 0.083148(16) 0.92670(5) 0.05129(5) 0.0350(2) Uani 1 1 d .
Os2 Os 0.063215(17) 0.73873(6) -0.07997(5) 0.0376(2) Uani 1 1 d .
Os3 Os 0.068687(17) 0.71550(6) 0.13219(5) 0.0393(2) Uani 1 1 d .
Si1 Si 0.20530(13) 0.8616(5) 0.3277(4) 0.0467(12) Uani 1 1 d .

loop_
_atom_site_aniso_label
_atom_site_aniso_U_11
_atom_site_aniso_U_22
_atom_site_aniso_U_33
_atom_site_aniso_U_23
_atom_site_aniso_U_13
_atom_site_aniso_U_12
C1 0.049(10) 0.038(9) 0.051(10) 0.001(8) 0.023(8) -0.006(8)
C2 0.038(9) 0.049(10) 0.026(7) -0.004(7) 0.009(6) -0.006(7)
C3 0.031(8) 0.033(9) 0.049(10) -0.004(8) -0.001(7) 0.000(7)
C4 0.067(13) 0.055(12) 0.026(8) 0.012(8) 0.003(8) 0.019(10)
C5 0.043(11) 0.073(14) 0.062(13) -0.020(11) -0.026(9) 0.028(10)
C6 0.024(9) 0.103(18) 0.058(12) -0.010(12) 0.007(8) 0.004(10)
C7 0.068(15) 0.087(18) 0.070(14) -0.011(13) 0.017(12) -0.017(13)
C12 0.054(11) 0.040(10) 0.039(9) -0.009(8) -0.007(8) 0.010(8)
C51 0.033(8) 0.028(8) 0.044(9) 0.004(7) 0.008(7) 0.000(6)
C52 0.087(15) 0.042(10) 0.042(10) 0.016(9) 0.014(9) 0.044(10)
C53 0.065(13) 0.036(10) 0.070(13) 0.002(9) -0.032(10) 0.028(9)
C54 0.075(14) 0.036(10) 0.065(13) -0.022(9) 0.008(11) 0.005(10)
C55 0.042(10) 0.044(10) 0.052(10) -0.016(9) -0.006(8) -0.015(8)
C56 0.049(13) 0.086(19) 0.10(2) 0.037(16) -0.009(12) 0.000(13)
C57 0.14(3) 0.034(12) 0.14(3) -0.001(16) 0.08(3) 0.017(15)
C58 0.087(19) 0.08(2) 0.10(2) -0.035(17) 0.044(17) -0.043(17)
C59 0.065(14) 0.080(17) 0.071(15) 0.000(13) 0.005(11) 0.030(13)
C60 0.079(16) 0.10(2) 0.058(13) 0.015(14) 0.038(12) 0.020(15)
C101 0.039(9) 0.039(10) 0.044(10) 0.007(8) -0.008(7) 0.012(7)
C102 0.071(14) 0.065(14) 0.062(12) 0.006(11) 0.030(11) 0.038(12)
C103 0.069(14) 0.040(10) 0.059(12) 0.002(9) 0.038(11) -0.002(10)
C201 0.073(14) 0.038(11) 0.057(12) 0.010(9) 0.001(10) -0.027(10)
C202 0.056(13) 0.095(19) 0.049(12) -0.018(12) -0.007(10) 0.015(13)
C203 0.050(11) 0.036(9) 0.051(12) -0.011(8) 0.000(9) -0.004(8)
C301 0.048(12) 0.045(11) 0.066(13) 0.006(10) -0.003(9) -0.012(9)
C302 0.039(10) 0.047(12) 0.057(11) 0.012(9) 0.006(8) -0.008(8)
C303 0.064(13) 0.046(11) 0.042(11) 0.015(9) 0.011(9) 0.012(9)
Fe4 0.0407(14) 0.0491(15) 0.0500(15) -0.0060(12) 0.0049(11) 0.0067(12)
O12 0.070(9) 0.061(9) 0.040(7) -0.007(6) 0.031(6) -0.031(7)
O101 0.073(9) 0.060(9) 0.040(7) -0.008(7) 0.019(6) 0.006(7)
O102 0.085(11) 0.103(13) 0.064(9) 0.025(9) 0.023(8) 0.070(11)
O103 0.071(10) 0.078(11) 0.080(11) -0.027(9) 0.040(8) -0.044(9)
O201 0.106(14) 0.062(11) 0.095(13) -0.007(10) 0.014(10) -0.043(10)
O202 0.071(11) 0.132(17) 0.060(9) -0.042(10) -0.012(8) 0.037(11)
O203 0.119(14) 0.080(11) 0.035(8) -0.005(7) 0.019(8) -0.039(10)
O301 0.045(9) 0.086(12) 0.086(11) 0.024(9) 0.009(8) -0.016(8)
O302 0.110(14) 0.045(9) 0.087(12) 0.029(9) 0.030(10) -0.006(9)
O303 0.084(11) 0.080(11) 0.042(8) -0.007(7) -0.008(7) 0.022(9)
Os1 0.0403(4) 0.0326(4) 0.0323(4) -0.0003(3) 0.0056(3) 0.0016(3)
Os2 0.0378(4) 0.0385(4) 0.0351(4) -0.0018(3) 0.0006(3) 0.0029(3)
Os3 0.0414(4) 0.0395(4) 0.0372(4) 0.0069(3) 0.0064(3) 0.0004(3)
Si1 0.046(3) 0.053(3) 0.039(3) -0.009(2) -0.001(2) 0.007(2)

loop_
_atom_type_symbol
_atom_type_description
_atom_type_scat_dispersion_real
_atom_type_scat_dispersion_imag
_atom_type_scat_source
C C 0.0033 0.0016 'International Tables Vol C Tables 4.2.6.8 and 6.1.1.4'
H H 0 0 'International Tables Vol C Tables 4.2.6.8 and 6.1.1.4'
Fe Fe 0.3463 0.8444 'International Tables Vol C Tables 4.2.6.8 and 6.1.1.4'
O O 0.0106 0.006 'International Tables Vol C Tables 4.2.6.8 and 6.1.1.4'
Os Os -1.2165 7.603 'International Tables Vol C Tables 4.2.6.8 and 6.1.1.4'
Si Si 0.0817 0.0704 'International Tables Vol C Tables 4.2.6.8 and 6.1.1.4'

loop_
_exptl_crystal_face_index_h
_exptl_crystal_face_index_k
_exptl_crystal_face_index_l
_exptl_crystal_face_perp_dist
17 1 -1 0.067
-3 7 -1 0.117
-14 -2 1 0.123
5 -8 1 0.127
4 -6 5 0.066
-2 1 4 0.152
8 -7 -6 0.082
-1 4 -8 0.186

loop_
_geom_angle_atom_site_label_1
_geom_angle_atom_site_label_2
_geom_angle_atom_site_label_3
_geom_angle
C2 C1 C51 124.1(17)
C2 C1 Os2 110.1(13)
C51 C1 Os2 125.2(13)
C2 C1 Os3 64.7(9)
C51 C1 Os3 120.1(11)
Os2 C1 Os3 74.5(5)
Os1 C12 O12 162.8(16)
Os2 C12 O12 123.3(13)
Os1 C12 Os2 73.8(6)
C1 C2 C3 129.1(16)
C1 C2 Os1 107.8(12)
C3 C2 Os1 118.9(12)
C1 C2 Os3 79.8(10)
C3 C2 Os3 125.1(11)
Os1 C2 Os3 80.4(6)
C4 C3 C2 174.5(19)
C3 C4 Si1 176.6(18)
O12 C12 Os1 162.8(15)
C52 C51 C55 107.8(15)
C52 C51 C1 128.1(16)
C55 C51 C1 123.9(16)
C52 C51 Fe4 69.9(10)
C55 C51 Fe4 69.3(10)
C1 C51 Fe4 122.2(11)
C51 C52 C53 106.4(17)
C51 C52 Fe4 69.0(10)
C53 C52 Fe4 70.2(12)
C54 C53 C52 109.0(16)
C54 C53 Fe4 68.3(13)
C52 C53 Fe4 69.3(11)
C53 C54 C55 108.7(17)
C53 C54 Fe4 72.3(13)
C55 C54 Fe4 69.9(11)
C54 C55 C51 108.1(16)
C54 C55 Fe4 69.0(11)
C51 C55 Fe4 70.5(9)
C57 C56 C60 107(2)
C57 C56 Fe4 68.5(15)
C60 C56 Fe4 68.2(13)
C58 C57 C56 109(2)
C58 C57 Fe4 70.5(15)
C56 C57 Fe4 71.4(15)
C57 C58 C59 109(3)
C57 C58 Fe4 71.6(18)
C59 C58 Fe4 67.8(14)
C60 C59 C58 107(2)
C60 C59 Fe4 71.7(14)
C58 C59 Fe4 69.9(13)
C59 C60 C56 107(2)
C59 C60 Fe4 68.7(13)
C56 C60 Fe4 71.2(14)
O101 C101 Os1 165.8(15)
O102 C102 Os1 177(2)
O103 C103 Os1 173.8(19)
O201 C201 Os2 178(2)
O202 C202 Os2 176(3)
O203 C203 Os2 177(2)
O301 C301 Os3 176(2)
O302 C302 Os3 178(2)
O303 C303 Os3 177.7(19)
C59 Fe4 C57 67.8(12)
C59 Fe4 C58 42.3(10)
C57 Fe4 C58 37.8(13)
C59 Fe4 C54 119.8(10)
C57 Fe4 C54 164.6(15)
C58 Fe4 C54 156.3(13)
C59 Fe4 C55 154.3(9)
C57 Fe4 C55 126.5(13)
C58 Fe4 C55 161.3(11)
C54 Fe4 C55 41.1(8)
C59 Fe4 C51 164.4(9)
C57 Fe4 C51 107.8(9)
C58 Fe4 C51 125.2(9)
C54 Fe4 C51 68.4(8)
C55 Fe4 C51 40.2(7)
C59 Fe4 C52 126.6(9)
C57 Fe4 C52 119.5(11)
C58 Fe4 C52 108.2(11)
C54 Fe4 C52 68.2(9)
C55 Fe4 C52 68.4(9)
C51 Fe4 C52 41.2(7)
C59 Fe4 C53 109.2(9)
C57 Fe4 C53 154.5(13)
C58 Fe4 C53 122.7(12)
C54 Fe4 C53 39.4(8)
C55 Fe4 C53 67.4(8)
C51 Fe4 C53 67.9(7)
C52 Fe4 C53 40.5(8)
C59 Fe4 C60 39.6(10)
C57 Fe4 C60 68.1(11)
C58 Fe4 C60 68.0(11)
C54 Fe4 C60 108.4(10)
C55 Fe4 C60 120.5(10)
C51 Fe4 C60 154.4(9)
C52 Fe4 C60 163.3(9)
C53 Fe4 C60 126.7(10)
C59 Fe4 C56 67.0(10)
C57 Fe4 C56 40.1(12)
C58 Fe4 C56 65.7(12)
C54 Fe4 C56 127.7(11)
C55 Fe4 C56 108.9(9)
C51 Fe4 C56 120.0(8)
C52 Fe4 C56 154.2(10)
C53 Fe4 C56 164.2(11)
C60 Fe4 C56 40.6(10)
C101 Os1 C103 90.9(7)
C101 Os1 C102 86.8(7)
C103 Os1 C102 103.6(10)
C101 Os1 C12 176.4(7)
C103 Os1 C12 90.4(7)
C102 Os1 C12 89.7(7)
C101 Os1 C2 99.0(6)
C103 Os1 C2 93.8(7)
C102 Os1 C2 161.6(8)
C12 Os1 C2 84.2(6)
C101 Os1 Os3 66.9(5)
C103 Os1 Os3 128.9(6)
C102 Os1 Os3 119.3(7)
C12 Os1 Os3 114.7(5)
C2 Os1 Os3 49.6(4)
C101 Os1 Os2 114.9(5)
C103 Os1 Os2 150.3(5)
C102 Os1 Os2 92.7(7)
C12 Os1 Os2 64.8(5)
C2 Os1 Os2 69.0(4)
Os3 Os1 Os2 57.34(3)
C201 Os2 C202 91.7(11)
C201 Os2 C203 93.7(8)
C202 Os2 C203 96.1(9)
C201 Os2 C1 97.7(8)
C202 Os2 C1 158.2(8)
C203 Os2 C1 102.9(7)
C201 Os2 Os3 93.4(6)
C202 Os2 Os3 102.9(7)
C203 Os2 Os3 159.6(6)
C1 Os2 Os3 57.1(4)
C201 Os2 Os1 154.1(6)
C202 Os2 Os1 92.4(7)
C203 Os2 Os1 111.3(5)
C1 Os2 Os1 70.9(5)
Os3 Os2 Os1 60.78(2)
C302 Os3 C303 92.0(8)
C302 Os3 C301 90.7(8)
C303 Os3 C301 98.2(9)
C302 Os3 C2 111.3(7)
C303 Os3 C2 92.4(7)
C301 Os3 C2 155.3(8)
C302 Os3 C1 87.8(7)
C303 Os3 C1 120.6(8)
C301 Os3 C1 141.2(8)
C2 Os3 C1 35.5(6)
C302 Os3 Os2 100.0(6)
C303 Os3 Os2 162.7(6)
C301 Os3 Os2 94.0(6)
C2 Os3 Os2 71.8(4)
C1 Os3 Os2 48.4(5)
C302 Os3 Os1 155.9(6)
C303 Os3 Os1 102.8(6)
C301 Os3 Os1 105.6(6)
C2 Os3 Os1 50.0(5)
C1 Os3 Os1 68.3(4)
Os2 Os3 Os1 61.88(2)
C4 Si1 C7 105.1(10)
C4 Si1 C5 108.3(9)
C7 Si1 C5 112.0(12)
C4 Si1 C6 108.1(8)
C7 Si1 C6 110.0(11)
C5 Si1 C6 112.9(10)

loop_
_geom_bond_atom_site_label_1
_geom_bond_atom_site_label_2
_geom_bond_distance
C1 C2 1.40(2)
C1 C51 1.50(2)
C1 Os2 2.11(2)
C1 Os3 2.374(16)
C2 C3 1.46(2)
C2 Os1 2.195(18)
C2 Os3 2.181(16)
C3 C4 1.17(2)
C4 Si1 1.83(2)
C5 Si1 1.839(19)
C6 Si1 1.886(19)
C7 Si1 1.86(3)
C12 O12 1.15(2)
C12 Os1 1.965(19)
C12 Os2 2.689(19)
C51 C52 1.43(2)
C51 C55 1.39(2)
C51 Fe4 2.028(15)
C52 C53 1.42(3)
C52 Fe4 2.040(19)
C53 C54 1.37(3)
C53 Fe4 2.05(2)
C54 C55 1.41(3)
C54 Fe4 2.00(2)
C55 Fe4 2.012(17)
C56 C57 1.41(4)
C56 C60 1.42(4)
C56 Fe4 2.07(3)
C57 C58 1.31(4)
C57 Fe4 2.03(3)
C58 C59 1.45(3)
C58 Fe4 2.02(2)
C59 C60 1.36(3)
C59 Fe4 1.99(2)
C60 Fe4 2.03(2)
C101 O101 1.15(2)
C101 Os1 1.952(19)
C102 O102 1.10(2)
C102 Os1 2.00(2)
C103 O103 1.06(2)
C103 Os1 2.02(2)
C201 O201 1.12(2)
C201 Os2 1.896(19)
C202 O202 1.14(3)
C202 Os2 1.93(2)
C203 O203 1.11(2)
C203 Os2 1.96(2)
C301 O301 1.12(2)
C301 Os3 1.94(2)
C302 O302 1.09(2)
C302 Os3 1.92(2)
C303 O303 1.12(2)
C303 Os3 1.94(2)
Os1 Os3 2.8247(10)
Os1 Os2 2.8546(10)
Os2 Os3 2.7247(10)
